data_7006356
loop_
_publ_author_name
'Ding, Bin'
'Yi, Long'
'Wang, Ying'
'Cheng, Peng'
'Liao, Dai-Zheng'
'Yan, Shi-Ping'
'Jiang, Zong-Hui'
'Song, Hai-Bin'
'Wang, Hong-Gen'

_publ_section_title
;
 Synthesis of a series of 4-pyridyl-1,2,4-triazole-containing
 cadmium(II) luminescent complexes.
;
_journal_issue 5
_journal_name_full 'Dalton transactions (Cambridge, England : 2003)'
_journal_page_first 665
_journal_page_last 675
_journal_paper_doi 10.1039/b508332j
_journal_year 2006
_chemical_formula_sum 'C18 H12 Cd N14'
_chemical_formula_weight 536.82
_chemical_name_systematic
;
?
;
_space_group_IT_number 60
_symmetry_cell_setting orthorhombic
_symmetry_space_group_name_Hall '-P 2n 2ab'
_symmetry_space_group_name_H-M 'P b c n'
_atom_sites_solution_hydrogens geom
_atom_sites_solution_primary direct
_atom_sites_solution_secondary difmap
_audit_creation_method SHELXL-97
_cell_angle_alpha 90.00
_cell_angle_beta 90.00
_cell_angle_gamma 90.00
_cell_formula_units_Z 4
_cell_length_a 12.233(4)
_cell_length_b 7.277(2)
_cell_length_c 22.578(7)
_cell_measurement_reflns_used 829
_cell_measurement_temperature 293(2)
_cell_measurement_theta_max 26.33
_cell_measurement_theta_min 3.26
_cell_volume 2009.9(11)
_computing_cell_refinement 'Bruker SMART'
_computing_data_collection 'Bruker SMART'
_computing_data_reduction 'Bruker SAINT'
_computing_molecular_graphics 'Bruker SHELXTL'
_computing_publication_material 'Bruker SHELXTL'
_computing_structure_refinement 'SHELXL-97 (Sheldrick, 1997)'
_computing_structure_solution 'SHELXS-97 (Sheldrick, 1990)'
_diffrn_ambient_temperature 293(2)
_diffrn_measured_fraction_theta_full 0.995
_diffrn_measured_fraction_theta_max 0.995
_diffrn_measurement_device_type 'CCD area detector'
_diffrn_measurement_method 'phi and omega scans'
_diffrn_radiation_monochromator graphite
_diffrn_radiation_source 'fine-focus sealed tube'
_diffrn_radiation_type MoK\a
_diffrn_radiation_wavelength 0.71073
_diffrn_reflns_av_R_equivalents 0.0304
_diffrn_reflns_av_sigmaI/netI 0.0228
_diffrn_reflns_limit_h_max 14
_diffrn_reflns_limit_h_min -15
_diffrn_reflns_limit_k_max 5
_diffrn_reflns_limit_k_min -9
_diffrn_reflns_limit_l_max 28
_diffrn_reflns_limit_l_min -25
_diffrn_reflns_number 10596
_diffrn_reflns_theta_full 26.42
_diffrn_reflns_theta_max 26.42
_diffrn_reflns_theta_min 2.45
_exptl_absorpt_coefficient_mu 1.128
_exptl_absorpt_correction_T_max 1.000000
_exptl_absorpt_correction_T_min 0.852761
_exptl_absorpt_correction_type multi-scan
_exptl_absorpt_process_details SADABS
_exptl_crystal_density_diffrn 1.774
_exptl_crystal_density_meas ?
_exptl_crystal_density_method 'not measured'
_exptl_crystal_F_000 1064
_exptl_crystal_size_max 0.20
_exptl_crystal_size_mid 0.18
_exptl_crystal_size_min 0.16
_refine_diff_density_max 0.514
_refine_diff_density_min -1.122
_refine_diff_density_rms 0.066
_refine_ls_extinction_method none
_refine_ls_goodness_of_fit_ref 1.126
_refine_ls_hydrogen_treatment mixed
_refine_ls_matrix_type full
_refine_ls_number_parameters 150
_refine_ls_number_reflns 2056
_refine_ls_number_restraints 0
_refine_ls_restrained_S_all 1.126
_refine_ls_R_factor_all 0.0430
_refine_ls_R_factor_gt 0.0280
_refine_ls_shift/su_max 0.004
_refine_ls_shift/su_mean 0.001
_refine_ls_structure_factor_coef Fsqd
_refine_ls_weighting_details 'calc w=1/[\s^2^(Fo^2^)+(0.0270P)^2^+1.6184P] where P=(Fo^2^+2Fc^2^)/3'
_refine_ls_weighting_scheme calc
_refine_ls_wR_factor_gt 0.0630
_refine_ls_wR_factor_ref 0.0683
_reflns_number_gt 1575
_reflns_number_total 2056
_reflns_threshold_expression >2sigma(I)
_cod_data_source_file b508332j.txt
_cod_data_source_block 040310c
_cod_depositor_comments
;
The following automatic conversions were performed:
'_symmetry_cell_setting' value 'Orthorhombic' changed to 'orthorhombic'
according to '/home/saulius/struct/CIF-dictionaries/cif_core.dic'
dictionary named 'cif_core.dic' version 2.4.1 from
2010-06-29.

'_exptl_absorpt_correction_type' value 'MULTI-SCAN' changed
to 'multi-scan' according to
'/home/saulius/struct/CIF-dictionaries/cif_core.dic' dictionary named
'cif_core.dic' version 2.4.1 from 2010-06-29.

Automatic conversion script
Id: cif_fix_enum 1527 2010-12-29 10:47:43Z saulius 

The following automatic conversions were performed:

'_exptl_crystal_density_meas' value 'NONE' was changed to '?' - the
value is perceived as not measured.

Automatic conversion script
Id: cif_fix_values 3008 2015-01-20 13:52:24Z robertas 
;
_cod_original_cell_volume 2010.0(11)
_cod_original_sg_symbol_H-M Pbcn
_cod_database_code 7006356

loop_
_symmetry_equiv_pos_as_xyz
'x, y, z'
'-x+1/2, -y+1/2, z+1/2'
'-x, y, -z+1/2'
'x+1/2, -y+1/2, -z'
'-x, -y, -z'
'x-1/2, y-1/2, -z-1/2'
'x, -y, z-1/2'
'-x-1/2, y-1/2, z'

loop_
_atom_site_label
_atom_site_type_symbol
_atom_site_fract_x
_atom_site_fract_y
_atom_site_fract_z
_atom_site_U_iso_or_equiv
_atom_site_adp_type
_atom_site_occupancy
_atom_site_symmetry_multiplicity
_atom_site_calc_flag
_atom_site_refinement_flags
_atom_site_disorder_assembly
_atom_site_disorder_group
Cd1 Cd 0.5000 0.14949(4) 0.7500 0.03024(10) Uani 1 2 d S . .
N1 N 0.33666(18) 0.1594(3) 0.70040(10) 0.0323(5) Uani 1 1 d . . .
N2 N 0.2381(2) 0.1308(4) 0.72871(11) 0.0384(6) Uani 1 1 d . . .
N3 N 0.20754(17) 0.2040(3) 0.63593(10) 0.0289(5) Uani 1 1 d . . .
N4 N 0.2219(2) 0.3180(4) 0.54090(11) 0.0449(7) Uani 1 1 d . . .
N5 N 0.4333(2) 0.3756(4) 0.81750(12) 0.0475(7) Uani 1 1 d . . .
N6 N 0.2507(2) 0.3906(4) 0.86102(11) 0.0513(8) Uani 1 1 d . . .
N7 N 0.0720(2) 0.4303(4) 0.81469(12) 0.0476(7) Uani 1 1 d . . .
C1 C 0.1628(2) 0.1575(5) 0.68896(12) 0.0366(7) Uani 1 1 d . . .
H1 H 0.0882 0.1462 0.6959 0.044 Uiso 1 1 calc R . .
C2 C 0.3165(2) 0.2035(5) 0.64606(12) 0.0363(7) Uani 1 1 d . . .
H2 H 0.3695 0.2312 0.6179 0.044 Uiso 1 1 calc R . .
C3 C 0.1561(2) 0.2406(4) 0.58010(12) 0.0318(6) Uani 1 1 d . . .
C4 C 0.0487(3) 0.1941(4) 0.57028(13) 0.0400(7) Uani 1 1 d . . .
H4 H 0.0059 0.1410 0.5998 0.048 Uiso 1 1 calc R . .
C5 C 0.0071(3) 0.2301(6) 0.51440(15) 0.0504(8) Uani 1 1 d . . .
H5 H -0.0649 0.2002 0.5053 0.060 Uiso 1 1 calc R . .
C6 C 0.0731(3) 0.3101(5) 0.47271(14) 0.0548(10) Uani 1 1 d . . .
H6 H 0.0464 0.3359 0.4350 0.066 Uiso 1 1 calc R . .
C7 C 0.1785(3) 0.3513(6) 0.48723(14) 0.0549(9) Uani 1 1 d . . .
H7 H 0.2226 0.4052 0.4585 0.066 Uiso 1 1 calc R . .
C8 C 0.3444(3) 0.3840(4) 0.83494(13) 0.0362(7) Uani 1 1 d . . .
C9 C 0.1591(3) 0.4135(4) 0.83306(12) 0.0370(7) Uani 1 1 d . . .

loop_
_atom_site_aniso_label
_atom_site_aniso_U_11
_atom_site_aniso_U_22
_atom_site_aniso_U_33
_atom_site_aniso_U_23
_atom_site_aniso_U_13
_atom_site_aniso_U_12
Cd1 0.01951(14) 0.04132(17) 0.02989(15) 0.000 -0.00251(12) 0.000
N1 0.0222(11) 0.0434(14) 0.0315(12) 0.0012(11) -0.0020(9) -0.0015(11)
N2 0.0273(12) 0.0562(17) 0.0316(11) 0.0073(11) -0.0007(10) -0.0017(12)
N3 0.0244(11) 0.0350(14) 0.0274(11) 0.0007(10) -0.0021(9) -0.0004(10)
N4 0.0407(15) 0.0604(19) 0.0334(13) 0.0084(13) -0.0027(11) -0.0044(13)
N5 0.0342(15) 0.0589(19) 0.0495(16) -0.0143(14) -0.0051(13) 0.0096(13)
N6 0.0384(14) 0.081(2) 0.0339(13) 0.0008(13) -0.0016(13) 0.0120(15)
N7 0.0319(14) 0.0613(19) 0.0497(16) 0.0185(15) 0.0044(12) 0.0045(14)
C1 0.0214(13) 0.058(2) 0.0306(14) 0.0059(14) 0.0006(11) -0.0016(14)
C2 0.0218(13) 0.056(2) 0.0313(15) 0.0011(14) 0.0008(12) -0.0034(13)
C3 0.0332(14) 0.0350(16) 0.0272(13) -0.0032(12) -0.0038(12) 0.0032(13)
C4 0.0327(15) 0.049(2) 0.0383(16) -0.0010(14) -0.0045(14) 0.0000(14)
C5 0.0402(17) 0.061(2) 0.0503(19) -0.0057(18) -0.0160(17) 0.0085(18)
C6 0.060(2) 0.073(3) 0.0311(16) -0.0004(17) -0.0134(16) 0.011(2)
C7 0.058(2) 0.075(3) 0.0326(16) 0.0119(18) 0.0000(15) -0.001(2)
C8 0.0391(18) 0.0389(19) 0.0306(15) -0.0081(13) -0.0086(13) 0.0068(14)
C9 0.0373(17) 0.0436(18) 0.0301(15) 0.0045(13) 0.0086(13) 0.0053(15)

loop_
_atom_type_symbol
_atom_type_description
_atom_type_scat_dispersion_real
_atom_type_scat_dispersion_imag
_atom_type_scat_source
C C 0.0033 0.0016 'International Tables Vol C Tables 4.2.6.8 and 6.1.1.4'
H H 0.0000 0.0000 'International Tables Vol C Tables 4.2.6.8 and 6.1.1.4'
N N 0.0061 0.0033 'International Tables Vol C Tables 4.2.6.8 and 6.1.1.4'
Cd Cd -0.8075 1.2024 'International Tables Vol C Tables 4.2.6.8 and 6.1.1.4'

loop_
_geom_angle_atom_site_label_1
_geom_angle_atom_site_label_2
_geom_angle_atom_site_label_3
_geom_angle
_geom_angle_site_symmetry_1
_geom_angle_site_symmetry_3
_geom_angle_publ_flag
N1 Cd1 N1 176.40(13) 3_656 . ?
N1 Cd1 N7 92.57(9) 3_656 8_655 ?
N1 Cd1 N7 89.90(9) . 8_655 ?
N1 Cd1 N7 89.90(9) 3_656 6_657 ?
N1 Cd1 N7 92.56(9) . 6_657 ?
N7 Cd1 N7 93.83(16) 8_655 6_657 ?
N1 Cd1 N5 89.56(9) 3_656 3_656 ?
N1 Cd1 N5 87.95(9) . 3_656 ?
N7 Cd1 N5 177.81(9) 8_655 3_656 ?
N7 Cd1 N5 86.71(11) 6_657 3_656 ?
N1 Cd1 N5 87.96(9) 3_656 . ?
N1 Cd1 N5 89.57(9) . . ?
N7 Cd1 N5 86.71(11) 8_655 . ?
N7 Cd1 N5 177.81(9) 6_657 . ?
N5 Cd1 N5 92.84(15) 3_656 . ?
C2 N1 N2 108.1(2) . . ?
C2 N1 Cd1 129.66(19) . . ?
N2 N1 Cd1 122.04(17) . . ?
C1 N2 N1 106.0(2) . . ?
C2 N3 C1 104.3(2) . . ?
C2 N3 C3 125.5(2) . . ?
C1 N3 C3 130.1(2) . . ?
C3 N4 C7 116.1(3) . . ?
C8 N5 Cd1 125.1(2) . . ?
C8 N6 C9 123.4(3) . . ?
C9 N7 Cd1 130.4(3) . 6_567 ?
N2 C1 N3 111.1(2) . . ?
N2 C1 H1 124.5 . . ?
N3 C1 H1 124.5 . . ?
N1 C2 N3 110.4(3) . . ?
N1 C2 H2 124.8 . . ?
N3 C2 H2 124.8 . . ?
N4 C3 C4 125.3(3) . . ?
N4 C3 N3 113.7(2) . . ?
C4 C3 N3 121.0(3) . . ?
C3 C4 C5 116.8(3) . . ?
C3 C4 H4 121.6 . . ?
C5 C4 H4 121.6 . . ?
C6 C5 C4 119.3(3) . . ?
C6 C5 H5 120.3 . . ?
C4 C5 H5 120.3 . . ?
C7 C6 C5 119.0(3) . . ?
C7 C6 H6 120.5 . . ?
C5 C6 H6 120.5 . . ?
N4 C7 C6 123.4(3) . . ?
N4 C7 H7 118.3 . . ?
C6 C7 H7 118.3 . . ?
N5 C8 N6 172.7(3) . . ?
N7 C9 N6 171.8(3) . . ?

loop_
_geom_bond_atom_site_label_1
_geom_bond_atom_site_label_2
_geom_bond_distance
_geom_bond_site_symmetry_2
_geom_bond_publ_flag
Cd1 N1 2.292(2) 3_656 ?
Cd1 N1 2.292(2) . ?
Cd1 N7 2.335(3) 8_655 ?
Cd1 N7 2.335(3) 6_657 ?
Cd1 N5 2.386(3) 3_656 ?
Cd1 N5 2.386(3) . ?
N1 C2 1.292(3) . ?
N1 N2 1.380(3) . ?
N2 C1 1.301(4) . ?
N3 C2 1.352(3) . ?
N3 C1 1.359(3) . ?
N3 C3 1.434(3) . ?
N4 C3 1.322(4) . ?
N4 C7 1.345(4) . ?
N5 C8 1.158(4) . ?
N6 C8 1.290(4) . ?
N6 C9 1.297(4) . ?
N7 C9 1.150(4) . ?
N7 Cd1 2.335(3) 6_567 ?
C1 H1 0.9300 . ?
C2 H2 0.9300 . ?
C3 C4 1.376(4) . ?
C4 C5 1.385(4) . ?
C4 H4 0.9300 . ?
C5 C6 1.370(5) . ?
C5 H5 0.9300 . ?
C6 C7 1.363(5) . ?
C6 H6 0.9300 . ?
C7 H7 0.9300 . ?

loop_
_geom_torsion_atom_site_label_1
_geom_torsion_atom_site_label_2
_geom_torsion_atom_site_label_3
_geom_torsion_atom_site_label_4
_geom_torsion
_geom_torsion_site_symmetry_1
_geom_torsion_site_symmetry_2
_geom_torsion_site_symmetry_3
_geom_torsion_site_symmetry_4
_geom_torsion_publ_flag
N1 Cd1 N1 C2 72.7(3) 3_656 . . . ?
N7 Cd1 N1 C2 -154.2(3) 8_655 . . . ?
N7 Cd1 N1 C2 -60.3(3) 6_657 . . . ?
N5 Cd1 N1 C2 26.3(3) 3_656 . . . ?
N5 Cd1 N1 C2 119.1(3) . . . . ?
N1 Cd1 N1 N2 -101.4(2) 3_656 . . . ?
N7 Cd1 N1 N2 31.7(2) 8_655 . . . ?
N7 Cd1 N1 N2 125.6(2) 6_657 . . . ?
N5 Cd1 N1 N2 -147.8(2) 3_656 . . . ?
N5 Cd1 N1 N2 -55.0(2) . . . . ?
C2 N1 N2 C1 0.8(3) . . . . ?
Cd1 N1 N2 C1 176.0(2) . . . . ?
N1 Cd1 N5 C8 -145.2(3) 3_656 . . . ?
N1 Cd1 N5 C8 37.4(3) . . . . ?
N7 Cd1 N5 C8 -52.5(3) 8_655 . . . ?
N7 Cd1 N5 C8 -157(3) 6_657 . . . ?
N5 Cd1 N5 C8 125.4(3) 3_656 . . . ?
N1 N2 C1 N3 -0.6(3) . . . . ?
C2 N3 C1 N2 0.1(4) . . . . ?
C3 N3 C1 N2 178.2(3) . . . . ?
N2 N1 C2 N3 -0.8(4) . . . . ?
Cd1 N1 C2 N3 -175.51(19) . . . . ?
C1 N3 C2 N1 0.4(4) . . . . ?
C3 N3 C2 N1 -177.8(3) . . . . ?
C7 N4 C3 C4 -0.5(5) . . . . ?
C7 N4 C3 N3 178.4(3) . . . . ?
C2 N3 C3 N4 -15.4(4) . . . . ?
C1 N3 C3 N4 166.9(3) . . . . ?
C2 N3 C3 C4 163.7(3) . . . . ?
C1 N3 C3 C4 -14.1(5) . . . . ?
N4 C3 C4 C5 0.7(5) . . . . ?
N3 C3 C4 C5 -178.2(3) . . . . ?
C3 C4 C5 C6 -0.6(5) . . . . ?
C4 C5 C6 C7 0.4(6) . . . . ?
C3 N4 C7 C6 0.2(5) . . . . ?
C5 C6 C7 N4 -0.2(6) . . . . ?
Cd1 N5 C8 N6 119(3) . . . . ?
C9 N6 C8 N5 180(100) . . . . ?
Cd1 N7 C9 N6 135(3) 6_567 . . . ?
C8 N6 C9 N7 174(3) . . . . ?
